data_7158805
loop_
_publ_author_name
'Sun, Jian-Ting'
'Li, Xin'
'Yang, Tian-Yu'
'Lv, Min'
'Chen, Ling-Yan'
'Wei, Bang-Guo'

_publ_section_title
;
 In(OTf)3-catalyzed N-\a phosphonylation of N,O-acetals with triethyl
 phosphite
;
_journal_name_full 'Organic &amp; Biomolecular Chemistry'
_journal_paper_doi 10.1039/D2OB01196D
_journal_year 2022
_chemical_formula_sum 'C17 H25 F N O5 P'
_chemical_formula_weight 373.35
_space_group_crystal_system triclinic
_space_group_IT_number 2
_space_group_name_Hall '-P 1'
_space_group_name_H-M_alt 'P -1'
_atom_sites_solution_hydrogens geom
_audit_creation_method SHELXL-2013
_audit_update_record
;
2022-05-29 deposited with the CCDC.	2022-07-22 downloaded from the CCDC.
;
_cell_angle_alpha 76.990(2)
_cell_angle_beta 68.2280(10)
_cell_angle_gamma 77.696(2)
_cell_formula_units_Z 2
_cell_length_a 9.2680(4)
_cell_length_b 9.7857(5)
_cell_length_c 11.9313(6)
_cell_measurement_reflns_used 5088
_cell_measurement_temperature 293(2)
_cell_measurement_theta_max 48.154
_cell_measurement_theta_min 4.316
_cell_volume 969.02(8)
_computing_cell_refinement 'Bruker SAINT'
_computing_data_collection 'Bruker APEX2'
_computing_data_reduction 'Bruker SAINT'
_computing_molecular_graphics 'Bruker SHELXTL'
_computing_publication_material 'Bruker SHELXTL'
_computing_structure_refinement 'SHELXL-2013 (Sheldrick, 2013)'
_computing_structure_solution 'SHELXS-97 (Sheldrick 2008)'
_diffrn_ambient_temperature 293(2)
_diffrn_measured_fraction_theta_full 0.996
_diffrn_measured_fraction_theta_max 0.995
_diffrn_measurement_device_type 'Bruker APEX-II CCD'
_diffrn_measurement_method '\f and \w scans'
_diffrn_radiation_type MoK\a
_diffrn_radiation_wavelength 0.71073
_diffrn_reflns_av_R_equivalents 0.0667
_diffrn_reflns_av_unetI/netI 0.0539
_diffrn_reflns_Laue_measured_fraction_full 0.996
_diffrn_reflns_Laue_measured_fraction_max 0.995
_diffrn_reflns_limit_h_max 11
_diffrn_reflns_limit_h_min -11
_diffrn_reflns_limit_k_max 12
_diffrn_reflns_limit_k_min -12
_diffrn_reflns_limit_l_max 13
_diffrn_reflns_limit_l_min -14
_diffrn_reflns_number 16343
_diffrn_reflns_point_group_measured_fraction_full 0.996
_diffrn_reflns_point_group_measured_fraction_max 0.995
_diffrn_reflns_theta_full 25.242
_diffrn_reflns_theta_max 25.999
_diffrn_reflns_theta_min 2.483
_exptl_absorpt_coefficient_mu 0.176
_exptl_absorpt_correction_T_max 0.7456
_exptl_absorpt_correction_T_min 0.4652
_exptl_absorpt_correction_type multi-scan
_exptl_absorpt_process_details sadabs
_exptl_crystal_colour colorless
_exptl_crystal_density_diffrn 1.280
_exptl_crystal_description prismatic
_exptl_crystal_F_000 396
_exptl_crystal_size_max 0.200
_exptl_crystal_size_mid 0.120
_exptl_crystal_size_min 0.060
_refine_diff_density_max 0.244
_refine_diff_density_min -0.215
_refine_diff_density_rms 0.034
_refine_ls_extinction_coef 0.050(7)
_refine_ls_extinction_expression Fc^*^=kFc[1+0.001xFc^2^\l^3^/sin(2\q)]^-1/4^
_refine_ls_extinction_method SHELXL
_refine_ls_goodness_of_fit_ref 1.023
_refine_ls_hydrogen_treatment constr
_refine_ls_matrix_type full
_refine_ls_number_parameters 270
_refine_ls_number_reflns 3793
_refine_ls_number_restraints 83
_refine_ls_restrained_S_all 1.029
_refine_ls_R_factor_all 0.0844
_refine_ls_R_factor_gt 0.0549
_refine_ls_shift/su_max 0.000
_refine_ls_shift/su_mean 0.000
_refine_ls_structure_factor_coef Fsqd
_refine_ls_weighting_details 'w=1/[\s^2^(Fo^2^)+(0.0523P)^2^+0.3610P] where P=(Fo^2^+2Fc^2^)/3'
_refine_ls_weighting_scheme calc
_refine_ls_wR_factor_gt 0.1272
_refine_ls_wR_factor_ref 0.1493
_reflns_Friedel_coverage 0.000
_reflns_number_gt 2586
_reflns_number_total 3793
_reflns_threshold_expression 'I > 2\s(I)'
_cod_data_source_file d2ob01196d2.cif
_cod_data_source_block mo_dd21153_0m
_cod_database_code 7158805
_shelx_space_group_comment
; 
The symmetry employed for this shelxl refinement is uniquely defined 
by the following loop, which should always be used as a source of 
symmetry information in preference to the above space-group names. 
They are only intended as comments. 
;
_shelx_estimated_absorpt_t_min 0.966
_shelx_estimated_absorpt_t_max 0.989
_shelxl_version_number 2013-4

loop_
_space_group_symop_operation_xyz
'x, y, z'
'-x, -y, -z'

loop_
_atom_site_label
_atom_site_type_symbol
_atom_site_fract_x
_atom_site_fract_y
_atom_site_fract_z
_atom_site_U_iso_or_equiv
_atom_site_adp_type
_atom_site_occupancy
_atom_site_site_symmetry_order
_atom_site_calc_flag
_atom_site_refinement_flags_posn
_atom_site_refinement_flags_adp
_atom_site_refinement_flags_occupancy
_atom_site_disorder_assembly
_atom_site_disorder_group
P1 P 0.53745(8) 0.31857(8) 0.34474(6) 0.0650(3) Uani 1 1 d . . . . .
F1 F -0.1045(3) 0.2879(3) 0.85697(16) 0.1348(9) Uani 1 1 d . . . . .
O1 O 0.6437(2) 0.4188(2) 0.3196(2) 0.1029(8) Uani 1 1 d . . . . .
O2 O 0.5879(2) 0.2127(2) 0.2538(2) 0.0951(7) Uani 1 1 d D . . . .
O3 O 0.5047(2) 0.2189(2) 0.47099(19) 0.0936(7) Uani 1 1 d D . . . .
O4 O 0.1122(2) 0.1802(2) 0.29901(18) 0.0868(6) Uani 1 1 d . . . . .
O5 O 0.2985(2) 0.3132(2) 0.17004(15) 0.0703(5) Uani 1 1 d . . . . .
N1 N 0.2350(2) 0.3011(2) 0.36976(17) 0.0549(5) Uani 1 1 d . . . . .
C1 C 0.1381(3) 0.2824(2) 0.4951(2) 0.0556(6) Uani 1 1 d . . . . .
C2 C 0.0415(3) 0.1802(3) 0.5587(2) 0.0683(7) Uani 1 1 d . . . . .
H2 H 0.0314 0.1114 0.5206 0.082 Uiso 1 1 calc R U . . .
C3 C -0.0402(3) 0.1849(3) 0.6828(3) 0.0819(9) Uani 1 1 d . . . . .
H3 H -0.1067 0.1185 0.7293 0.098 Uiso 1 1 calc R U . . .
C4 C -0.0220(4) 0.2864(4) 0.7349(3) 0.0873(9) Uani 1 1 d . . . . .
C5 C 0.0734(3) 0.3885(3) 0.6736(2) 0.0778(8) Uani 1 1 d . . . . .
H5 H 0.0828 0.4567 0.7127 0.093 Uiso 1 1 calc R U . . .
C6 C 0.1546(3) 0.3849(3) 0.5509(2) 0.0584(6) Uani 1 1 d . . . . .
C7 C 0.2637(3) 0.4823(3) 0.4607(2) 0.0609(6) Uani 1 1 d . . . . .
H7A H 0.3410 0.4960 0.4925 0.073 Uiso 1 1 calc R U . . .
H7B H 0.2067 0.5737 0.4392 0.073 Uiso 1 1 calc R U . . .
C8 C 0.3415(3) 0.4033(2) 0.3500(2) 0.0548(6) Uani 1 1 d . . . . .
H8 H 0.3468 0.4701 0.2743 0.066 Uiso 1 1 calc R U . . .
C9 C 0.7214(6) 0.2041(6) 0.1473(4) 0.1073(15) Uani 0.7 1 d D U P A 1
H9A H 0.7756 0.2849 0.1305 0.129 Uiso 0.7 1 calc R U P A 1
H9B H 0.6890 0.2068 0.0782 0.129 Uiso 0.7 1 calc R U P A 1
C10 C 0.8272(11) 0.0740(11) 0.1623(8) 0.116(2) Uani 0.6 1 d D U P A 1
H10A H 0.8713 0.0776 0.2225 0.174 Uiso 0.6 1 calc R U P A 1
H10B H 0.9100 0.0637 0.0857 0.174 Uiso 0.6 1 calc R U P A 1
H10C H 0.7703 -0.0053 0.1884 0.174 Uiso 0.6 1 calc R U P A 1
C11 C 0.6252(5) 0.1486(5) 0.5198(4) 0.1068(13) Uani 0.8 1 d D U P B 1
H11A H 0.7184 0.1949 0.4825 0.128 Uiso 0.8 1 calc R U P B 1
H11B H 0.6530 0.0499 0.5090 0.128 Uiso 0.8 1 calc R U P B 1
C12 C 0.5453(12) 0.1633(11) 0.6568(9) 0.118(2) Uani 0.5 1 d D U P B 1
H12A H 0.5212 0.2618 0.6647 0.177 Uiso 0.5 1 calc R U P B 1
H12B H 0.6150 0.1156 0.7007 0.177 Uiso 0.5 1 calc R U P B 1
H12C H 0.4501 0.1217 0.6899 0.177 Uiso 0.5 1 calc R U P B 1
C9' C 0.7494(13) 0.1373(15) 0.2368(11) 0.111(2) Uani 0.3 1 d D U P A 2
H9'1 H 0.7504 0.0597 0.3035 0.133 Uiso 0.3 1 calc R U P A 2
H9'2 H 0.8188 0.2014 0.2324 0.133 Uiso 0.3 1 calc R U P A 2
C10' C 0.7983(18) 0.0832(17) 0.1180(10) 0.107(3) Uani 0.4 1 d D U P A 2
H10D H 0.8703 -0.0031 0.1199 0.161 Uiso 0.4 1 calc R U P A 2
H10E H 0.8485 0.1527 0.0520 0.161 Uiso 0.4 1 calc R U P A 2
H10F H 0.7074 0.0654 0.1062 0.161 Uiso 0.4 1 calc R U P A 2
C11' C 0.493(2) 0.2233(19) 0.5933(14) 0.109(3) Uani 0.2 1 d D U P B 2
H11C H 0.3860 0.2144 0.6478 0.131 Uiso 0.2 1 calc R U P B 2
H11D H 0.5167 0.3135 0.5969 0.131 Uiso 0.2 1 calc R U P B 2
C12' C 0.6035(11) 0.1057(10) 0.6333(9) 0.110(2) Uani 0.5 1 d D U P B 2
H12D H 0.5583 0.0194 0.6590 0.165 Uiso 0.5 1 calc R U P B 2
H12E H 0.6234 0.1279 0.7002 0.165 Uiso 0.5 1 calc R U P B 2
H12F H 0.7004 0.0941 0.5664 0.165 Uiso 0.5 1 calc R U P B 2
C13 C 0.2065(3) 0.2581(3) 0.2794(2) 0.0612(6) Uani 1 1 d . . . . .
C14 C 0.2876(3) 0.2873(3) 0.0575(2) 0.0713(7) Uani 1 1 d D . . . .
C15 C 0.1299(5) 0.3567(5) 0.0492(4) 0.1237(14) Uani 1 1 d D . . . .
H15A H 0.0492 0.3082 0.1120 0.186 Uiso 1 1 calc R U . . .
H15B H 0.1269 0.3524 -0.0295 0.186 Uiso 1 1 calc R U . . .
H15C H 0.1129 0.4540 0.0597 0.186 Uiso 1 1 calc R U . . .
C16 C 0.3197(6) 0.1320(4) 0.0523(3) 0.1238(14) Uani 1 1 d D . . . .
H16A H 0.4103 0.0903 0.0753 0.186 Uiso 1 1 calc R U . . .
H16B H 0.3388 0.1181 -0.0294 0.186 Uiso 1 1 calc R U . . .
H16C H 0.2306 0.0881 0.1076 0.186 Uiso 1 1 calc R U . . .
C17 C 0.4163(5) 0.3630(5) -0.0416(3) 0.1208(14) Uani 1 1 d D . . . .
H17A H 0.4009 0.4599 -0.0306 0.181 Uiso 1 1 calc R U . . .
H17B H 0.4128 0.3598 -0.1204 0.181 Uiso 1 1 calc R U . . .
H17C H 0.5166 0.3171 -0.0364 0.181 Uiso 1 1 calc R U . . .

loop_
_atom_site_aniso_label
_atom_site_aniso_U_11
_atom_site_aniso_U_22
_atom_site_aniso_U_33
_atom_site_aniso_U_23
_atom_site_aniso_U_13
_atom_site_aniso_U_12
P1 0.0561(4) 0.0753(5) 0.0681(5) -0.0129(3) -0.0232(3) -0.0135(3)
F1 0.1457(19) 0.176(2) 0.0547(11) -0.0061(12) 0.0030(11) -0.0458(16)
O1 0.0798(13) 0.1028(16) 0.145(2) -0.0105(15) -0.0533(14) -0.0340(12)
O2 0.0611(11) 0.1224(17) 0.1039(16) -0.0583(14) -0.0115(11) -0.0054(11)
O3 0.0746(12) 0.1125(17) 0.0839(14) 0.0065(12) -0.0372(11) 0.0023(11)
O4 0.0918(14) 0.1034(15) 0.0819(14) -0.0170(11) -0.0300(11) -0.0459(12)
O5 0.0788(12) 0.0898(13) 0.0538(10) -0.0114(9) -0.0271(9) -0.0276(10)
N1 0.0528(11) 0.0616(12) 0.0526(11) -0.0108(9) -0.0165(9) -0.0138(9)
C1 0.0505(13) 0.0558(14) 0.0561(14) -0.0047(11) -0.0181(11) -0.0030(11)
C2 0.0657(15) 0.0632(16) 0.0717(17) -0.0017(13) -0.0210(13) -0.0144(13)
C3 0.0749(18) 0.085(2) 0.0704(19) 0.0160(16) -0.0178(15) -0.0213(16)
C4 0.089(2) 0.104(2) 0.0507(16) -0.0011(16) -0.0104(15) -0.0123(19)
C5 0.0847(19) 0.085(2) 0.0580(16) -0.0135(14) -0.0198(14) -0.0064(16)
C6 0.0603(14) 0.0574(14) 0.0539(14) -0.0078(11) -0.0193(11) -0.0023(11)
C7 0.0676(15) 0.0566(14) 0.0611(15) -0.0108(11) -0.0240(12) -0.0087(12)
C8 0.0594(13) 0.0595(14) 0.0499(13) -0.0035(11) -0.0225(11) -0.0163(11)
C9 0.092(3) 0.120(4) 0.074(3) -0.021(3) 0.000(2) 0.013(3)
C10 0.098(4) 0.126(4) 0.093(5) -0.023(4) -0.014(4) 0.020(3)
C11 0.106(3) 0.103(3) 0.119(3) 0.010(2) -0.069(3) -0.003(2)
C12 0.121(5) 0.118(5) 0.112(4) 0.015(4) -0.062(4) -0.006(4)
C9' 0.097(4) 0.127(4) 0.082(4) -0.030(4) -0.010(4) 0.013(4)
C10' 0.103(5) 0.120(4) 0.074(5) -0.027(4) -0.011(4) 0.015(4)
C11' 0.110(4) 0.103(4) 0.116(4) 0.014(4) -0.066(4) -0.001(4)
C12' 0.112(5) 0.103(5) 0.113(4) 0.017(4) -0.065(4) 0.002(4)
C13 0.0606(15) 0.0667(16) 0.0632(16) -0.0142(13) -0.0256(13) -0.0111(13)
C14 0.0883(19) 0.0793(19) 0.0602(16) -0.0153(13) -0.0375(14) -0.0144(15)
C15 0.123(3) 0.154(4) 0.116(3) -0.021(3) -0.080(3) 0.005(3)
C16 0.194(4) 0.089(3) 0.085(2) -0.033(2) -0.040(3) -0.010(3)
C17 0.154(4) 0.161(4) 0.0605(19) -0.008(2) -0.032(2) -0.068(3)

loop_
_atom_type_symbol
_atom_type_description
_atom_type_scat_dispersion_real
_atom_type_scat_dispersion_imag
_atom_type_scat_source
C C 0.0033 0.0016 'International Tables Vol C Tables 4.2.6.8 and 6.1.1.4'
H H 0.0000 0.0000 'International Tables Vol C Tables 4.2.6.8 and 6.1.1.4'
F F 0.0171 0.0103 'International Tables Vol C Tables 4.2.6.8 and 6.1.1.4'
N N 0.0061 0.0033 'International Tables Vol C Tables 4.2.6.8 and 6.1.1.4'
O O 0.0106 0.0060 'International Tables Vol C Tables 4.2.6.8 and 6.1.1.4'
P P 0.1023 0.0942 'International Tables Vol C Tables 4.2.6.8 and 6.1.1.4'

loop_
_geom_angle_atom_site_label_1
_geom_angle_atom_site_label_2
_geom_angle_atom_site_label_3
_geom_angle
_geom_angle_site_symmetry_1
_geom_angle_site_symmetry_3
_geom_angle_publ_flag
O1 P1 O2 115.67(13) . . ?
O1 P1 O3 116.18(13) . . ?
O2 P1 O3 102.57(14) . . ?
O1 P1 C8 112.87(12) . . ?
O2 P1 C8 105.90(11) . . ?
O3 P1 C8 102.11(11) . . ?
C9 O2 P1 128.6(3) . . ?
C9' O2 P1 112.3(5) . . ?
C11 O3 P1 123.2(2) . . ?
C11' O3 P1 138.7(8) . . ?
C13 O5 C14 121.1(2) . . ?
C13 N1 C1 124.1(2) . . ?
C13 N1 C8 125.3(2) . . ?
C1 N1 C8 108.91(18) . . ?
C6 C1 C2 122.0(2) . . ?
C6 C1 N1 109.3(2) . . ?
C2 C1 N1 128.7(2) . . ?
C1 C2 C3 117.1(3) . . ?
C1 C2 H2 121.5 . . ?
C3 C2 H2 121.5 . . ?
C4 C3 C2 119.7(3) . . ?
C4 C3 H3 120.2 . . ?
C2 C3 H3 120.2 . . ?
C3 C4 C5 124.2(3) . . ?
C3 C4 F1 118.1(3) . . ?
C5 C4 F1 117.7(3) . . ?
C4 C5 C6 116.6(3) . . ?
C4 C5 H5 121.7 . . ?
C6 C5 H5 121.7 . . ?
C5 C6 C1 120.5(2) . . ?
C5 C6 C7 128.9(2) . . ?
C1 C6 C7 110.7(2) . . ?
C6 C7 C8 102.94(19) . . ?
C6 C7 H7A 111.2 . . ?
C8 C7 H7A 111.2 . . ?
C6 C7 H7B 111.2 . . ?
C8 C7 H7B 111.2 . . ?
H7A C7 H7B 109.1 . . ?
N1 C8 C7 104.28(18) . . ?
N1 C8 P1 112.87(16) . . ?
C7 C8 P1 110.04(16) . . ?
N1 C8 H8 109.8 . . ?
C7 C8 H8 109.8 . . ?
P1 C8 H8 109.8 . . ?
O2 C9 C10 110.6(5) . . ?
O2 C9 H9A 109.5 . . ?
C10 C9 H9A 109.5 . . ?
O2 C9 H9B 109.5 . . ?
C10 C9 H9B 109.5 . . ?
H9A C9 H9B 108.1 . . ?
C9 C10 H10A 109.5 . . ?
C9 C10 H10B 109.5 . . ?
H10A C10 H10B 109.5 . . ?
C9 C10 H10C 109.5 . . ?
H10A C10 H10C 109.5 . . ?
H10B C10 H10C 109.5 . . ?
O3 C11 C12 101.8(5) . . ?
O3 C11 H11A 111.4 . . ?
C12 C11 H11A 111.4 . . ?
O3 C11 H11B 111.4 . . ?
C12 C11 H11B 111.4 . . ?
H11A C11 H11B 109.3 . . ?
C11 C12 H12A 109.5 . . ?
C11 C12 H12B 109.5 . . ?
H12A C12 H12B 109.5 . . ?
C11 C12 H12C 109.5 . . ?
H12A C12 H12C 109.5 . . ?
H12B C12 H12C 109.5 . . ?
O2 C9' C10' 104.4(10) . . ?
O2 C9' H9'1 110.9 . . ?
C10' C9' H9'1 110.9 . . ?
O2 C9' H9'2 110.9 . . ?
C10' C9' H9'2 110.9 . . ?
H9'1 C9' H9'2 108.9 . . ?
C9' C10' H10D 109.5 . . ?
C9' C10' H10E 109.5 . . ?
H10D C10' H10E 109.5 . . ?
C9' C10' H10F 109.5 . . ?
H10D C10' H10F 109.5 . . ?
H10E C10' H10F 109.5 . . ?
O3 C11' C12' 110.1(12) . . ?
O3 C11' H11C 109.6 . . ?
C12' C11' H11C 109.6 . . ?
O3 C11' H11D 109.6 . . ?
C12' C11' H11D 109.6 . . ?
H11C C11' H11D 108.2 . . ?
C11' C12' H12D 109.5 . . ?
C11' C12' H12E 109.5 . . ?
H12D C12' H12E 109.5 . . ?
C11' C12' H12F 109.5 . . ?
H12D C12' H12F 109.5 . . ?
H12E C12' H12F 109.5 . . ?
O4 C13 O5 126.3(2) . . ?
O4 C13 N1 123.5(2) . . ?
O5 C13 N1 110.1(2) . . ?
O5 C14 C16 110.7(2) . . ?
O5 C14 C15 108.7(2) . . ?
C16 C14 C15 113.5(3) . . ?
O5 C14 C17 102.8(2) . . ?
C16 C14 C17 110.6(3) . . ?
C15 C14 C17 110.0(3) . . ?
C14 C15 H15A 109.5 . . ?
C14 C15 H15B 109.5 . . ?
H15A C15 H15B 109.5 . . ?
C14 C15 H15C 109.5 . . ?
H15A C15 H15C 109.5 . . ?
H15B C15 H15C 109.5 . . ?
C14 C16 H16A 109.5 . . ?
C14 C16 H16B 109.5 . . ?
H16A C16 H16B 109.5 . . ?
C14 C16 H16C 109.5 . . ?
H16A C16 H16C 109.5 . . ?
H16B C16 H16C 109.5 . . ?
C14 C17 H17A 109.5 . . ?
C14 C17 H17B 109.5 . . ?
H17A C17 H17B 109.5 . . ?
C14 C17 H17C 109.5 . . ?
H17A C17 H17C 109.5 . . ?
H17B C17 H17C 109.5 . . ?

loop_
_geom_bond_atom_site_label_1
_geom_bond_atom_site_label_2
_geom_bond_distance
_geom_bond_site_symmetry_2
_geom_bond_publ_flag
P1 O1 1.443(2) . ?
P1 O2 1.547(2) . ?
P1 O3 1.561(2) . ?
P1 C8 1.813(2) . ?
F1 C4 1.373(3) . ?
O2 C9 1.410(5) . ?
O2 C9' 1.482(11) . ?
O3 C11 1.426(4) . ?
O3 C11' 1.431(14) . ?
O4 C13 1.206(3) . ?
O5 C13 1.332(3) . ?
O5 C14 1.464(3) . ?
N1 C13 1.368(3) . ?
N1 C1 1.423(3) . ?
N1 C8 1.474(3) . ?
C1 C6 1.384(3) . ?
C1 C2 1.384(3) . ?
C2 C3 1.396(4) . ?
C2 H2 0.9300 . ?
C3 C4 1.352(5) . ?
C3 H3 0.9300 . ?
C4 C5 1.372(4) . ?
C5 C6 1.380(3) . ?
C5 H5 0.9300 . ?
C6 C7 1.493(3) . ?
C7 C8 1.542(3) . ?
C7 H7A 0.9700 . ?
C7 H7B 0.9700 . ?
C8 H8 0.9800 . ?
C9 C10 1.453(9) . ?
C9 H9A 0.9700 . ?
C9 H9B 0.9700 . ?
C10 H10A 0.9600 . ?
C10 H10B 0.9600 . ?
C10 H10C 0.9600 . ?
C11 C12 1.550(10) . ?
C11 H11A 0.9700 . ?
C11 H11B 0.9700 . ?
C12 H12A 0.9600 . ?
C12 H12B 0.9600 . ?
C12 H12C 0.9600 . ?
C9' C10' 1.502(13) . ?
C9' H9'1 0.9700 . ?
C9' H9'2 0.9700 . ?
C10' H10D 0.9600 . ?
C10' H10E 0.9600 . ?
C10' H10F 0.9600 . ?
C11' C12' 1.491(14) . ?
C11' H11C 0.9700 . ?
C11' H11D 0.9700 . ?
C12' H12D 0.9600 . ?
C12' H12E 0.9600 . ?
C12' H12F 0.9600 . ?
C14 C16 1.496(4) . ?
C14 C15 1.504(4) . ?
C14 C17 1.519(4) . ?
C15 H15A 0.9600 . ?
C15 H15B 0.9600 . ?
C15 H15C 0.9600 . ?
C16 H16A 0.9600 . ?
C16 H16B 0.9600 . ?
C16 H16C 0.9600 . ?
C17 H17A 0.9600 . ?
C17 H17B 0.9600 . ?
C17 H17C 0.9600 . ?

loop_
_geom_hbond_atom_site_label_D
_geom_hbond_atom_site_label_H
_geom_hbond_atom_site_label_A
_geom_hbond_distance_DH
_geom_hbond_distance_HA
_geom_hbond_distance_DA
_geom_hbond_angle_DHA
_geom_hbond_site_symmetry_A
C2 H2 O4 0.93 2.44 2.920(3) 112.2 .
C7 H7A O1 0.97 2.62 3.423(3) 140.1 2_666
C10' H10E F1 0.96 2.34 3.226(14) 153.7 1_654
C15 H15A O4 0.96 2.51 3.056(4) 116.3 .
C16 H16C O4 0.96 2.42 2.937(4) 113.1 .

loop_
_geom_torsion_atom_site_label_1
_geom_torsion_atom_site_label_2
_geom_torsion_atom_site_label_3
_geom_torsion_atom_site_label_4
_geom_torsion
_geom_torsion_site_symmetry_1
_geom_torsion_site_symmetry_2
_geom_torsion_site_symmetry_3
_geom_torsion_site_symmetry_4
_geom_torsion_publ_flag
O1 P1 O2 C9 -2.3(4) . . . . ?
O3 P1 O2 C9 -129.8(4) . . . . ?
C8 P1 O2 C9 123.5(3) . . . . ?
O1 P1 O2 C9' 52.5(6) . . . . ?
O3 P1 O2 C9' -75.0(6) . . . . ?
C8 P1 O2 C9' 178.3(6) . . . . ?
O1 P1 O3 C11 -44.7(3) . . . . ?
O2 P1 O3 C11 82.5(3) . . . . ?
C8 P1 O3 C11 -167.9(3) . . . . ?
O1 P1 O3 C11' 33.0(11) . . . . ?
O2 P1 O3 C11' 160.1(11) . . . . ?
C8 P1 O3 C11' -90.3(11) . . . . ?
C13 N1 C1 C6 -154.3(2) . . . . ?
C8 N1 C1 C6 11.3(2) . . . . ?
C13 N1 C1 C2 26.7(4) . . . . ?
C8 N1 C1 C2 -167.7(2) . . . . ?
C6 C1 C2 C3 0.3(4) . . . . ?
N1 C1 C2 C3 179.2(2) . . . . ?
C1 C2 C3 C4 -0.2(4) . . . . ?
C2 C3 C4 C5 0.0(5) . . . . ?
C2 C3 C4 F1 179.9(2) . . . . ?
C3 C4 C5 C6 0.0(5) . . . . ?
F1 C4 C5 C6 -179.8(3) . . . . ?
C4 C5 C6 C1 0.1(4) . . . . ?
C4 C5 C6 C7 178.8(3) . . . . ?
C2 C1 C6 C5 -0.3(4) . . . . ?
N1 C1 C6 C5 -179.4(2) . . . . ?
C2 C1 C6 C7 -179.2(2) . . . . ?
N1 C1 C6 C7 1.8(3) . . . . ?
C5 C6 C7 C8 168.1(2) . . . . ?
C1 C6 C7 C8 -13.2(3) . . . . ?
C13 N1 C8 C7 146.4(2) . . . . ?
C1 N1 C8 C7 -18.9(2) . . . . ?
C13 N1 C8 P1 -94.2(2) . . . . ?
C1 N1 C8 P1 100.47(18) . . . . ?
C6 C7 C8 N1 18.9(2) . . . . ?
C6 C7 C8 P1 -102.43(18) . . . . ?
O1 P1 C8 N1 177.21(16) . . . . ?
O2 P1 C8 N1 49.69(19) . . . . ?
O3 P1 C8 N1 -57.32(19) . . . . ?
O1 P1 C8 C7 -66.8(2) . . . . ?
O2 P1 C8 C7 165.72(16) . . . . ?
O3 P1 C8 C7 58.71(19) . . . . ?
C9' O2 C9 C10 26.2(9) . . . . ?
P1 O2 C9 C10 113.4(6) . . . . ?
C11' O3 C11 C12 9.2(11) . . . . ?
P1 O3 C11 C12 139.7(5) . . . . ?
C9 O2 C9' C10' -37.7(8) . . . . ?
P1 O2 C9' C10' -160.2(9) . . . . ?
C11 O3 C11' C12' -18.9(8) . . . . ?
P1 O3 C11' C12' -124.4(10) . . . . ?
C14 O5 C13 O4 2.8(4) . . . . ?
C14 O5 C13 N1 -178.0(2) . . . . ?
C1 N1 C13 O4 -12.6(4) . . . . ?
C8 N1 C13 O4 -175.8(2) . . . . ?
C1 N1 C13 O5 168.2(2) . . . . ?
C8 N1 C13 O5 5.0(3) . . . . ?
C13 O5 C14 C16 -59.3(4) . . . . ?
C13 O5 C14 C15 66.0(3) . . . . ?
C13 O5 C14 C17 -177.4(3) . . . . ?
